data_1545994
loop_
_publ_author_name
'Laws, Stephen W.'
'Moore, Lucas C.'
'Di Maso, Michael J.'
'Nguyen, Q Nhu N'
'Tantillo, Dean J.'
'Shaw, Jared T.'

_publ_section_title
;
 Diastereoselective Base-Catalyzed Formal [4 + 2] Cycloadditions of
 N-Sulfonyl Imines and Cyclic Anhydrides.
;
_journal_issue 10
_journal_name_full 'Organic letters'
_journal_page_first 2466
_journal_page_last 2469
_journal_paper_doi 10.1021/acs.orglett.7b00468
_journal_volume 19
_journal_year 2017
_chemical_formula_moiety 'C23 H17 Cl N2 O7 S'
_chemical_formula_sum 'C23 H17 Cl N2 O7 S'
_chemical_formula_weight 500.89
_space_group_crystal_system triclinic
_space_group_IT_number 2
_space_group_name_Hall '-P 1'
_space_group_name_H-M_alt 'P -1'
_symmetry_space_group_name_Hall '-P 1'
_symmetry_space_group_name_H-M 'P -1'
_atom_sites_solution_hydrogens geom
_atom_sites_solution_primary direct
_audit_creation_date 2016-07-16
_audit_creation_method
;
Olex2 1.2
(compiled 2016.02.16 svn.r3265 for OlexSys, GUI svn.r5155)
;
_cell_angle_alpha 64.9500(10)
_cell_angle_beta 76.9800(10)
_cell_angle_gamma 89.3270(10)
_cell_formula_units_Z 2
_cell_length_a 9.1593(7)
_cell_length_b 11.0566(8)
_cell_length_c 12.4050(9)
_cell_measurement_reflns_used 9985
_cell_measurement_temperature 90(2)
_cell_measurement_theta_max 33.08
_cell_measurement_theta_min 2.29
_cell_volume 1103.85(14)
_computing_cell_refinement 'SAINT v8.34A (Bruker, 2013)'
_computing_data_reduction 'SAINT v8.34A (Bruker, 2013)'
_computing_molecular_graphics 'Olex2 (Dolomanov et al., 2009)'
_computing_publication_material 'Olex2 (Dolomanov et al., 2009)'
_computing_structure_refinement 'XL (Sheldrick, 2008)'
_computing_structure_solution 'XT (Sheldrick, 2015)'
_diffrn_ambient_temperature 90.15
_diffrn_measured_fraction_theta_full 1.000
_diffrn_measured_fraction_theta_max 0.929
_diffrn_measurement_device_type 'Bruker APEX-II CCD'
_diffrn_measurement_method '\f and \w scans'
_diffrn_radiation_type MoK\a
_diffrn_radiation_wavelength 0.71073
_diffrn_reflns_av_R_equivalents 0.0233
_diffrn_reflns_av_unetI/netI 0.0275
_diffrn_reflns_Laue_measured_fraction_full 1.000
_diffrn_reflns_Laue_measured_fraction_max 0.929
_diffrn_reflns_limit_h_max 13
_diffrn_reflns_limit_h_min -14
_diffrn_reflns_limit_k_max 16
_diffrn_reflns_limit_k_min -16
_diffrn_reflns_limit_l_max 18
_diffrn_reflns_limit_l_min -18
_diffrn_reflns_number 19981
_diffrn_reflns_point_group_measured_fraction_full 1.000
_diffrn_reflns_point_group_measured_fraction_max 0.929
_diffrn_reflns_theta_full 25.242
_diffrn_reflns_theta_max 33.194
_diffrn_reflns_theta_min 1.868
_diffrn_standards_number 0
_exptl_absorpt_coefficient_mu 0.317
_exptl_absorpt_correction_T_max 0.7466
_exptl_absorpt_correction_T_min 0.5930
_exptl_absorpt_correction_type multi-scan
_exptl_absorpt_process_details
'SADABS-2014/4 (Bruker,2014) was used for absorption correction. wR2(int) was 0.0577 before and 0.0338 after correction. The Ratio of minimum to maximum transmission is 0.7943. The \l/2 correction factor is 0.00150.'
_exptl_crystal_colour colourless
_exptl_crystal_colour_primary colourless
_exptl_crystal_density_diffrn 1.507
_exptl_crystal_description Block
_exptl_crystal_F_000 516
_exptl_crystal_size_max 0.385
_exptl_crystal_size_mid 0.28
_exptl_crystal_size_min 0.224
_refine_diff_density_max 0.731
_refine_diff_density_min -0.417
_refine_diff_density_rms 0.064
_refine_ls_extinction_method none
_refine_ls_goodness_of_fit_ref 1.021
_refine_ls_hydrogen_treatment constr
_refine_ls_matrix_type full
_refine_ls_number_parameters 308
_refine_ls_number_reflns 7848
_refine_ls_number_restraints 0
_refine_ls_restrained_S_all 1.021
_refine_ls_R_factor_all 0.0451
_refine_ls_R_factor_gt 0.0373
_refine_ls_shift/su_max 0.001
_refine_ls_shift/su_mean 0.000
_refine_ls_structure_factor_coef Fsqd
_refine_ls_weighting_details 'w=1/[\s^2^(Fo^2^)+(0.0570P)^2^+0.3810P] where P=(Fo^2^+2Fc^2^)/3'
_refine_ls_weighting_scheme calc
_refine_ls_wR_factor_gt 0.0984
_refine_ls_wR_factor_ref 0.1034
_reflns_Friedel_coverage 0.000
_reflns_number_gt 6727
_reflns_number_total 7848
_reflns_threshold_expression 'I > 2\s(I)'
_cod_data_source_file ol7b00468_si_001.cif
_cod_data_source_block mo_mjd011_0m
_cod_depositor_comments 'Adding full bibliography for 1545994--1545995.cif.'
_cod_database_code 1545994
_shelxl_version_number 2014/4
_shelx_space_group_comment
;
The symmetry employed for this shelxl refinement is uniquely defined
by the following loop, which should always be used as a source of
symmetry information in preference to the above space-group names.
They are only intended as comments.
;
_shelx_estimated_absorpt_t_max 0.932
_shelx_estimated_absorpt_t_min 0.888
_olex2_refinement_description
;
1. Fixed Uiso
 At 1.2 times of:
  All C(H) groups
 At 1.5 times of:
  All C(H,H,H) groups
2.a Ternary CH refined with riding coordinates:
 C9(H9), C8(H8)
2.b Aromatic/amide H refined with riding coordinates:
 C23(H23), C24(H24), C21(H21), C20(H20), C3(H3), C15(H15), C5(H5), C6(H6),
 C12(H12), C11(H11), C4(H4), C14(H14)
2.c Idealised Me refined as rotating group:
 C18(H18A,H18B,H18C)
;
_olex2_submission_special_instructions 'No special instructions were received'

loop_
_space_group_symop_operation_xyz
'x, y, z'
'-x, -y, -z'

loop_
_atom_site_label
_atom_site_type_symbol
_atom_site_fract_x
_atom_site_fract_y
_atom_site_fract_z
_atom_site_U_iso_or_equiv
_atom_site_adp_type
_atom_site_occupancy
_atom_site_site_symmetry_order
_atom_site_calc_flag
_atom_site_refinement_flags_posn
S1 S 0.52599(3) 0.69535(3) 0.16587(2) 0.01457(6) Uani 1 1 d .
Cl1 Cl 0.80794(4) 0.01624(3) 0.40174(3) 0.03256(8) Uani 1 1 d .
O3 O -0.01434(8) 0.42976(8) 0.23461(7) 0.01678(15) Uani 1 1 d .
O1 O 0.36110(9) 0.64590(8) 0.40519(7) 0.01798(15) Uani 1 1 d .
O4 O 0.64235(9) 0.71182(9) 0.21962(8) 0.02120(16) Uani 1 1 d .
O5 O 0.56638(9) 0.68007(8) 0.05363(7) 0.01926(16) Uani 1 1 d .
O2 O 0.18512(9) 0.56297(9) 0.09010(7) 0.02002(16) Uani 1 1 d .
O6 O 0.14035(11) 1.21363(10) 0.15069(9) 0.02590(18) Uani 1 1 d .
O7 O 0.03713(11) 1.15354(10) 0.03809(10) 0.0281(2) Uani 1 1 d .
N1 N 0.40409(10) 0.56078(8) 0.26388(8) 0.01287(15) Uani 1 1 d .
N2 N 0.12920(11) 1.14215(9) 0.09937(9) 0.01790(17) Uani 1 1 d .
C1 C 0.33102(11) 0.55728(10) 0.37747(9) 0.01334(17) Uani 1 1 d .
C7 C 0.15717(11) 0.36396(10) 0.40998(9) 0.01349(17) Uani 1 1 d .
C16 C 0.13131(11) 0.47219(10) 0.18971(9) 0.01403(17) Uani 1 1 d .
C9 C 0.38895(11) 0.44654(10) 0.23256(9) 0.01279(16) Uani 1 1 d .
H9 H 0.4147 0.4837 0.1410 0.015 Uiso 1 1 calc R
C10 C 0.49652(11) 0.34125(10) 0.27810(9) 0.01365(17) Uani 1 1 d .
C2 C 0.21342(11) 0.44430(10) 0.45646(9) 0.01357(17) Uani 1 1 d .
C8 C 0.22364(11) 0.38708(10) 0.27897(9) 0.01300(17) Uani 1 1 d .
H8 H 0.2226 0.2970 0.2782 0.016 Uiso 1 1 calc R
C23 C 0.21337(12) 0.94952(11) 0.05962(10) 0.01657(18) Uani 1 1 d .
H23 H 0.1399 0.9619 0.0136 0.020 Uiso 1 1 calc R
C24 C 0.30534(12) 0.84492(11) 0.07617(10) 0.01623(18) Uani 1 1 d .
H24 H 0.2955 0.7843 0.0416 0.019 Uiso 1 1 calc R
C21 C 0.33919(12) 1.02318(11) 0.17855(10) 0.01675(18) Uani 1 1 d .
H21 H 0.3497 1.0847 0.2120 0.020 Uiso 1 1 calc R
C19 C 0.41198(11) 0.83061(10) 0.14415(9) 0.01462(17) Uani 1 1 d .
C20 C 0.43101(12) 0.91864(11) 0.19485(10) 0.01687(18) Uani 1 1 d .
H20 H 0.5055 0.9075 0.2398 0.020 Uiso 1 1 calc R
C3 C 0.15583(12) 0.42395(11) 0.57813(9) 0.01743(19) Uani 1 1 d .
H3 H 0.1953 0.4785 0.6089 0.021 Uiso 1 1 calc R
C22 C 0.23191(12) 1.03514(10) 0.11218(9) 0.01495(18) Uani 1 1 d .
C15 C 0.56068(12) 0.28007(11) 0.20284(10) 0.01781(19) Uani 1 1 d .
H15 H 0.5383 0.3068 0.1252 0.021 Uiso 1 1 calc R
C5 C -0.01852(13) 0.24567(11) 0.60668(10) 0.0198(2) Uani 1 1 d .
H5 H -0.0991 0.1785 0.6579 0.024 Uiso 1 1 calc R
C6 C 0.03892(12) 0.26521(11) 0.48593(10) 0.01664(18) Uani 1 1 d .
H6 H -0.0023 0.2114 0.4553 0.020 Uiso 1 1 calc R
C12 C 0.62929(13) 0.20353(12) 0.42911(10) 0.0207(2) Uani 1 1 d .
H12 H 0.6538 0.1778 0.5058 0.025 Uiso 1 1 calc R
C11 C 0.53283(12) 0.30311(11) 0.39083(10) 0.01769(19) Uani 1 1 d .
H11 H 0.4914 0.3454 0.4419 0.021 Uiso 1 1 calc R
C4 C 0.04056(13) 0.32328(12) 0.65336(10) 0.0202(2) Uani 1 1 d .
H4 H 0.0021 0.3074 0.7365 0.024 Uiso 1 1 calc R
C14 C 0.65712(14) 0.18028(12) 0.24032(11) 0.0219(2) Uani 1 1 d .
H14 H 0.7003 0.1388 0.1890 0.026 Uiso 1 1 calc R
C13 C 0.68921(13) 0.14232(12) 0.35386(11) 0.0203(2) Uani 1 1 d .
C18 C -0.11236(12) 0.49454(13) 0.15360(10) 0.0209(2) Uani 1 1 d .
H18A H -0.1023 0.4591 0.0923 0.031 Uiso 1 1 calc GR
H18B H -0.0839 0.5915 0.1121 0.031 Uiso 1 1 calc GR
H18C H -0.2170 0.4768 0.2017 0.031 Uiso 1 1 calc GR

loop_
_atom_site_aniso_label
_atom_site_aniso_U_11
_atom_site_aniso_U_22
_atom_site_aniso_U_33
_atom_site_aniso_U_23
_atom_site_aniso_U_13
_atom_site_aniso_U_12
S1 0.01253(11) 0.01492(11) 0.01453(11) -0.00506(9) -0.00268(8) 0.00169(8)
Cl1 0.03659(17) 0.02986(16) 0.04161(18) -0.01960(14) -0.02172(14) 0.02243(13)
O3 0.0128(3) 0.0228(4) 0.0152(3) -0.0078(3) -0.0054(3) 0.0038(3)
O1 0.0233(4) 0.0183(4) 0.0162(3) -0.0100(3) -0.0070(3) 0.0023(3)
O4 0.0145(3) 0.0217(4) 0.0280(4) -0.0097(3) -0.0084(3) 0.0021(3)
O5 0.0197(4) 0.0195(4) 0.0145(3) -0.0062(3) 0.0012(3) 0.0022(3)
O2 0.0179(4) 0.0237(4) 0.0158(3) -0.0045(3) -0.0071(3) 0.0009(3)
O6 0.0281(4) 0.0276(4) 0.0325(5) -0.0217(4) -0.0099(4) 0.0087(4)
O7 0.0300(5) 0.0264(4) 0.0398(5) -0.0191(4) -0.0217(4) 0.0129(4)
N1 0.0141(4) 0.0135(4) 0.0110(3) -0.0058(3) -0.0022(3) 0.0011(3)
N2 0.0178(4) 0.0168(4) 0.0200(4) -0.0089(3) -0.0044(3) 0.0026(3)
C1 0.0149(4) 0.0153(4) 0.0109(4) -0.0059(3) -0.0048(3) 0.0036(3)
C7 0.0133(4) 0.0148(4) 0.0119(4) -0.0050(3) -0.0039(3) 0.0036(3)
C16 0.0143(4) 0.0177(4) 0.0143(4) -0.0098(3) -0.0058(3) 0.0037(3)
C9 0.0135(4) 0.0151(4) 0.0114(4) -0.0069(3) -0.0041(3) 0.0030(3)
C10 0.0123(4) 0.0165(4) 0.0141(4) -0.0078(3) -0.0043(3) 0.0025(3)
C2 0.0142(4) 0.0149(4) 0.0113(4) -0.0052(3) -0.0033(3) 0.0036(3)
C8 0.0128(4) 0.0151(4) 0.0127(4) -0.0069(3) -0.0044(3) 0.0027(3)
C23 0.0182(4) 0.0177(5) 0.0157(4) -0.0079(4) -0.0064(4) 0.0030(4)
C24 0.0181(4) 0.0163(4) 0.0156(4) -0.0077(4) -0.0050(4) 0.0027(3)
C21 0.0183(4) 0.0157(4) 0.0174(4) -0.0079(4) -0.0049(4) 0.0004(3)
C19 0.0146(4) 0.0139(4) 0.0136(4) -0.0045(3) -0.0031(3) 0.0015(3)
C20 0.0164(4) 0.0175(4) 0.0168(4) -0.0068(4) -0.0055(4) 0.0004(3)
C3 0.0196(5) 0.0200(5) 0.0123(4) -0.0069(4) -0.0035(3) 0.0050(4)
C22 0.0154(4) 0.0134(4) 0.0150(4) -0.0055(3) -0.0032(3) 0.0017(3)
C15 0.0187(5) 0.0229(5) 0.0173(4) -0.0125(4) -0.0072(4) 0.0064(4)
C5 0.0168(5) 0.0189(5) 0.0167(5) -0.0029(4) -0.0008(4) 0.0022(4)
C6 0.0155(4) 0.0157(4) 0.0166(4) -0.0047(4) -0.0046(3) 0.0023(3)
C12 0.0225(5) 0.0238(5) 0.0191(5) -0.0100(4) -0.0104(4) 0.0096(4)
C11 0.0190(5) 0.0225(5) 0.0156(4) -0.0105(4) -0.0072(4) 0.0081(4)
C4 0.0207(5) 0.0226(5) 0.0125(4) -0.0051(4) -0.0002(4) 0.0045(4)
C14 0.0232(5) 0.0260(5) 0.0263(5) -0.0184(5) -0.0103(4) 0.0107(4)
C13 0.0200(5) 0.0193(5) 0.0258(5) -0.0113(4) -0.0106(4) 0.0092(4)
C18 0.0153(4) 0.0298(6) 0.0190(5) -0.0096(4) -0.0091(4) 0.0052(4)

loop_
_atom_type_symbol
_atom_type_description
_atom_type_scat_dispersion_real
_atom_type_scat_dispersion_imag
_atom_type_scat_source
C C 0.0033 0.0016 'International Tables Vol C Tables 4.2.6.8 and 6.1.1.4'
H H 0.0000 0.0000 'International Tables Vol C Tables 4.2.6.8 and 6.1.1.4'
N N 0.0061 0.0033 'International Tables Vol C Tables 4.2.6.8 and 6.1.1.4'
O O 0.0106 0.0060 'International Tables Vol C Tables 4.2.6.8 and 6.1.1.4'
S S 0.1246 0.1234 'International Tables Vol C Tables 4.2.6.8 and 6.1.1.4'
Cl Cl 0.1484 0.1585 'International Tables Vol C Tables 4.2.6.8 and 6.1.1.4'

loop_
_geom_angle_atom_site_label_1
_geom_angle_atom_site_label_2
_geom_angle_atom_site_label_3
_geom_angle
O4 S1 O5 119.11(5)
O4 S1 N1 111.29(5)
O4 S1 C19 108.96(5)
O5 S1 N1 104.76(5)
O5 S1 C19 108.56(5)
N1 S1 C19 102.90(5)
C16 O3 C18 116.21(8)
C1 N1 S1 117.38(7)
C1 N1 C9 122.79(8)
C9 N1 S1 119.57(6)
O6 N2 O7 123.83(10)
O6 N2 C22 118.25(9)
O7 N2 C22 117.92(9)
O1 C1 N1 120.54(9)
O1 C1 C2 123.47(9)
N1 C1 C2 115.94(9)
C2 C7 C8 119.61(9)
C6 C7 C2 118.90(9)
C6 C7 C8 121.48(9)
O3 C16 C8 110.94(8)
O2 C16 O3 124.86(9)
O2 C16 C8 124.16(9)
N1 C9 H9 107.2
N1 C9 C10 113.11(8)
N1 C9 C8 109.28(8)
C10 C9 H9 107.2
C10 C9 C8 112.47(8)
C8 C9 H9 107.2
C15 C10 C9 117.75(9)
C11 C10 C9 123.16(9)
C11 C10 C15 119.10(10)
C7 C2 C1 121.32(9)
C3 C2 C1 117.64(9)
C3 C2 C7 120.98(10)
C7 C8 C16 113.41(8)
C7 C8 C9 112.43(8)
C7 C8 H8 106.7
C16 C8 C9 110.36(8)
C16 C8 H8 106.7
C9 C8 H8 106.7
C24 C23 H23 120.9
C22 C23 H23 120.9
C22 C23 C24 118.27(10)
C23 C24 H24 120.5
C23 C24 C19 119.00(10)
C19 C24 H24 120.5
C20 C21 H21 120.8
C22 C21 H21 120.8
C22 C21 C20 118.31(10)
C24 C19 S1 118.23(8)
C24 C19 C20 122.13(10)
C20 C19 S1 119.65(8)
C21 C20 C19 118.99(10)
C21 C20 H20 120.5
C19 C20 H20 120.5
C2 C3 H3 120.3
C4 C3 C2 119.41(10)
C4 C3 H3 120.3
C23 C22 N2 118.08(9)
C23 C22 C21 123.29(10)
C21 C22 N2 118.61(9)
C10 C15 H15 119.6
C14 C15 C10 120.75(10)
C14 C15 H15 119.6
C6 C5 H5 119.5
C4 C5 H5 119.5
C4 C5 C6 120.90(10)
C7 C6 H6 120.0
C5 C6 C7 119.93(10)
C5 C6 H6 120.0
C11 C12 H12 120.4
C13 C12 H12 120.4
C13 C12 C11 119.24(10)
C10 C11 H11 119.7
C12 C11 C10 120.60(10)
C12 C11 H11 119.7
C3 C4 C5 119.83(10)
C3 C4 H4 120.1
C5 C4 H4 120.1
C15 C14 H14 120.5
C13 C14 C15 119.06(10)
C13 C14 H14 120.5
C12 C13 Cl1 119.60(9)
C12 C13 C14 121.24(10)
C14 C13 Cl1 119.16(9)
O3 C18 H18A 109.5
O3 C18 H18B 109.5
O3 C18 H18C 109.5
H18A C18 H18B 109.5
H18A C18 H18C 109.5
H18B C18 H18C 109.5

loop_
_geom_bond_atom_site_label_1
_geom_bond_atom_site_label_2
_geom_bond_distance
S1 O4 1.4288(8)
S1 O5 1.4386(8)
S1 N1 1.6834(9)
S1 C19 1.7743(11)
Cl1 C13 1.7415(11)
O3 C16 1.3299(13)
O3 C18 1.4529(13)
O1 C1 1.2200(12)
O2 C16 1.2101(13)
O6 N2 1.2237(12)
O7 N2 1.2289(13)
N1 C1 1.4016(12)
N1 C9 1.4865(13)
N2 C22 1.4806(14)
C1 C2 1.4834(14)
C7 C2 1.4018(14)
C7 C8 1.5110(14)
C7 C6 1.3963(14)
C16 C8 1.5323(14)
C9 H9 1.0000
C9 C10 1.5205(14)
C9 C8 1.5383(14)
C10 C15 1.3974(14)
C10 C11 1.3968(14)
C2 C3 1.4012(14)
C8 H8 1.0000
C23 H23 0.9500
C23 C24 1.3940(15)
C23 C22 1.3879(15)
C24 H24 0.9500
C24 C19 1.3946(14)
C21 H21 0.9500
C21 C20 1.3928(15)
C21 C22 1.3893(15)
C19 C20 1.3947(15)
C20 H20 0.9500
C3 H3 0.9500
C3 C4 1.3887(16)
C15 H15 0.9500
C15 C14 1.3934(15)
C5 H5 0.9500
C5 C6 1.3932(15)
C5 C4 1.3919(17)
C6 H6 0.9500
C12 H12 0.9500
C12 C11 1.3935(15)
C12 C13 1.3879(16)
C11 H11 0.9500
C4 H4 0.9500
C14 H14 0.9500
C14 C13 1.3890(16)
C18 H18A 0.9800
C18 H18B 0.9800
C18 H18C 0.9800
